data_7152236
loop_
_publ_author_name
'Ahmed, Nisar'
'Suresh, Vangaru'
'Shirinfar, Bahareh'
'Geronimo, Inacrist'
'Bist, Amita'
'Hwang, In-Chul'
'Kim, Kwang S.'

_publ_section_title
;
 Fluorogenic sensing of CH(3)CO(2)(-) and H(2)PO(4)(-) by ditopic receptor
 through conformational change.
;
_journal_issue 10
_journal_name_full 'Organic &amp; biomolecular chemistry'
_journal_page_first 2094
_journal_page_last 2100
_journal_paper_doi 10.1039/c2ob06994f
_journal_volume 10
_journal_year 2012
_chemical_formula_moiety 'C16 H36 N,0.5(C26 H14 Cl4 N6 O2),C2 H3 O2'
_chemical_formula_sum 'C62 H90 Cl4 N8 O6'
_chemical_formula_weight 1185.22
_chemical_name_systematic
;
Cyclo-bis-(urea-3,6-dichlorocarbazole)[TBA-acetate]
;
_space_group_IT_number 2
_symmetry_cell_setting triclinic
_symmetry_space_group_name_Hall '-P 1'
_symmetry_space_group_name_H-M 'P -1'
_atom_sites_solution_hydrogens geom
_atom_sites_solution_primary direct
_atom_sites_solution_secondary difmap
_audit_creation_method SHELXL-97
_cell_angle_alpha 64.753(2)
_cell_angle_beta 77.356(3)
_cell_angle_gamma 74.412(2)
_cell_formula_units_Z 1
_cell_length_a 8.8875(11)
_cell_length_b 13.7511(17)
_cell_length_c 15.0665(19)
_cell_measurement_reflns_used 652
_cell_measurement_temperature 293(2)
_cell_measurement_theta_max 19.72
_cell_measurement_theta_min 2.64
_cell_volume 1592.6(3)
_computing_cell_refinement 'Bruker SMART'
_computing_data_collection 'Bruker SMART'
_computing_data_reduction 'Bruker SainT'
_computing_molecular_graphics 'SHELXL-97 (Sheldrick, 1997)'
_computing_publication_material 'Bruker SHELXTL'
_computing_structure_refinement 'SHELXL-97 (Sheldrick, 1997)'
_computing_structure_solution 'SHELXL-97 (Sheldrick, 1997)'
_diffrn_ambient_temperature 293(2)
_diffrn_measured_fraction_theta_full 0.979
_diffrn_measured_fraction_theta_max 0.979
_diffrn_measurement_device_type 'CCD area dector'
_diffrn_measurement_method 'phi and omega scans'
_diffrn_radiation_monochromator graphite
_diffrn_radiation_source 'fine-focus sealed tube'
_diffrn_radiation_type MoK\a
_diffrn_radiation_wavelength 0.71073
_diffrn_reflns_av_R_equivalents 0.0212
_diffrn_reflns_av_sigmaI/netI 0.0592
_diffrn_reflns_limit_h_max 9
_diffrn_reflns_limit_h_min -10
_diffrn_reflns_limit_k_max 16
_diffrn_reflns_limit_k_min -16
_diffrn_reflns_limit_l_max 18
_diffrn_reflns_limit_l_min -13
_diffrn_reflns_number 8908
_diffrn_reflns_theta_full 25.70
_diffrn_reflns_theta_max 25.70
_diffrn_reflns_theta_min 1.51
_exptl_absorpt_coefficient_mu 0.241
_exptl_absorpt_correction_type none
_exptl_crystal_colour yellow
_exptl_crystal_density_diffrn 1.236
_exptl_crystal_density_method 'not measured'
_exptl_crystal_description stick
_exptl_crystal_F_000 634
_exptl_crystal_size_max 0.35
_exptl_crystal_size_mid 0.25
_exptl_crystal_size_min 0.20
_refine_diff_density_max 0.318
_refine_diff_density_min -0.229
_refine_diff_density_rms 0.071
_refine_ls_extinction_method none
_refine_ls_goodness_of_fit_ref 1.089
_refine_ls_hydrogen_treatment mixed
_refine_ls_matrix_type full
_refine_ls_number_parameters 366
_refine_ls_number_reflns 5938
_refine_ls_number_restraints 0
_refine_ls_restrained_S_all 1.089
_refine_ls_R_factor_all 0.1184
_refine_ls_R_factor_gt 0.0641
_refine_ls_shift/su_max 0.000
_refine_ls_shift/su_mean 0.000
_refine_ls_structure_factor_coef Fsqd
_refine_ls_weighting_details 'calc w=1/[\s^2^(Fo^2^)+(0.0873P)^2^+0.0000P] where P=(Fo^2^+2Fc^2^)/3'
_refine_ls_weighting_scheme calc
_refine_ls_wR_factor_gt 0.1584
_refine_ls_wR_factor_ref 0.2103
_reflns_number_gt 3418
_reflns_number_total 5938
_reflns_threshold_expression >2sigma(I)
_cod_data_source_file c2ob06994f.txt
_cod_data_source_block 1-TBA-CH3CO2
_cod_original_sg_symbol_Hall -P1
_cod_original_sg_symbol_H-M P-1
_cod_database_code 7152236

loop_
_symmetry_equiv_pos_as_xyz
'x, y, z'
'-x, -y, -z'

loop_
_atom_site_label
_atom_site_type_symbol
_atom_site_fract_x
_atom_site_fract_y
_atom_site_fract_z
_atom_site_U_iso_or_equiv
_atom_site_adp_type
_atom_site_occupancy
_atom_site_symmetry_multiplicity
_atom_site_calc_flag
_atom_site_refinement_flags
Cl1 Cl -0.03926(14) 0.89023(8) 1.20236(9) 0.0925(4) Uani 1 1 d .
Cl2 Cl 0.59260(18) 1.06277(8) 0.67313(10) 0.1162(5) Uani 1 1 d .
O1 O 0.6920(2) 0.52752(17) 0.95223(18) 0.0527(6) Uani 1 1 d .
N1 N 0.4092(3) 0.6620(2) 0.9748(2) 0.0503(7) Uani 1 1 d .
H1 H 0.4374 0.5942 0.9828 0.060 Uiso 1 1 calc R
N2 N 0.6458(3) 0.6501(2) 0.7956(2) 0.0505(7) Uani 1 1 d .
H2 H 0.6540 0.6573 0.7352 0.061 Uiso 1 1 calc R
N3 N 0.7573(3) 0.4712(2) 0.8232(2) 0.0547(7) Uani 1 1 d .
H3N H 0.7797 0.4959 0.7599 0.066 Uiso 1 1 calc R
C1 C 0.2983(4) 0.7012(2) 1.0360(3) 0.0488(8) Uani 1 1 d .
C2 C 0.2827(4) 0.8158(2) 0.9997(3) 0.0526(9) Uani 1 1 d .
C3 C 0.1783(4) 0.8760(3) 1.0502(3) 0.0632(10) Uani 1 1 d .
H3 H 0.1670 0.9518 1.0268 0.076 Uiso 1 1 calc R
C4 C 0.0930(4) 0.8195(3) 1.1358(3) 0.0606(10) Uani 1 1 d .
C5 C 0.4698(4) 0.7465(2) 0.8985(3) 0.0481(8) Uani 1 1 d .
C6 C 0.3938(4) 0.8448(3) 0.9110(3) 0.0544(9) Uani 1 1 d .
C7 C 0.4327(4) 0.9443(3) 0.8408(3) 0.0643(10) Uani 1 1 d .
H7 H 0.3859 1.0102 0.8478 0.077 Uiso 1 1 calc R
C8 C 0.5402(5) 0.9415(3) 0.7625(3) 0.0655(10) Uani 1 1 d .
C9 C 0.6138(4) 0.8442(3) 0.7483(3) 0.0601(9) Uani 1 1 d .
H9 H 0.6858 0.8471 0.6926 0.072 Uiso 1 1 calc R
C10 C 0.5803(4) 0.7442(2) 0.8164(3) 0.0482(8) Uani 1 1 d .
C11 C 0.6973(4) 0.5480(3) 0.8638(3) 0.0472(8) Uani 1 1 d .
C12 C 0.2136(4) 0.6437(2) 1.1265(3) 0.0493(8) Uani 1 1 d .
C13 C 0.1099(4) 0.7055(3) 1.1740(3) 0.0572(9) Uani 1 1 d .
H13 H 0.0500 0.6707 1.2328 0.069 Uiso 1 1 calc R
N4 N 0.8066(3) 0.3365(2) 0.2911(2) 0.0530(7) Uani 1 1 d .
C14 C 0.6905(4) 0.4415(3) 0.2436(3) 0.0568(9) Uani 1 1 d .
H14A H 0.5928 0.4401 0.2877 0.068 Uiso 1 1 calc R
H14B H 0.6684 0.4422 0.1831 0.068 Uiso 1 1 calc R
C15 C 0.7424(4) 0.5478(3) 0.2192(3) 0.0645(10) Uani 1 1 d .
H15A H 0.7469 0.5549 0.2799 0.077 Uiso 1 1 calc R
H15B H 0.8469 0.5465 0.1827 0.077 Uiso 1 1 calc R
C16 C 0.6283(4) 0.6451(3) 0.1580(3) 0.0693(11) Uani 1 1 d .
H16A H 0.5217 0.6369 0.1878 0.083 Uiso 1 1 calc R
H16B H 0.6405 0.6455 0.0923 0.083 Uiso 1 1 calc R
C17 C 0.6526(5) 0.7551(3) 0.1492(3) 0.0870(13) Uani 1 1 d .
H17A H 0.6385 0.7560 0.2139 0.131 Uiso 1 1 calc R
H17B H 0.5774 0.8136 0.1100 0.131 Uiso 1 1 calc R
H17C H 0.7571 0.7647 0.1183 0.131 Uiso 1 1 calc R
C18 C 0.8554(4) 0.3354(3) 0.3812(3) 0.0598(9) Uani 1 1 d .
H18A H 0.9095 0.3955 0.3604 0.072 Uiso 1 1 calc R
H18B H 0.9303 0.2677 0.4092 0.072 Uiso 1 1 calc R
C19 C 0.7236(4) 0.3447(3) 0.4618(3) 0.0685(10) Uani 1 1 d .
H19A H 0.6559 0.4165 0.4375 0.082 Uiso 1 1 calc R
H19B H 0.6610 0.2902 0.4778 0.082 Uiso 1 1 calc R
C20 C 0.7838(5) 0.3285(3) 0.5534(3) 0.0777(12) Uani 1 1 d .
H20A H 0.8534 0.3791 0.5361 0.093 Uiso 1 1 calc R
H20B H 0.8449 0.2546 0.5803 0.093 Uiso 1 1 calc R
C21 C 0.6547(5) 0.3462(4) 0.6314(3) 0.0926(14) Uani 1 1 d .
H21A H 0.5974 0.4205 0.6065 0.139 Uiso 1 1 calc R
H21B H 0.6996 0.3324 0.6890 0.139 Uiso 1 1 calc R
H21C H 0.5847 0.2969 0.6483 0.139 Uiso 1 1 calc R
C22 C 0.7243(4) 0.2417(3) 0.3191(3) 0.0577(9) Uani 1 1 d .
H22A H 0.6241 0.2552 0.3576 0.069 Uiso 1 1 calc R
H22B H 0.7023 0.2414 0.2589 0.069 Uiso 1 1 calc R
C23 C 0.8143(4) 0.1287(3) 0.3774(3) 0.0727(11) Uani 1 1 d .
H23A H 0.9147 0.1141 0.3395 0.087 Uiso 1 1 calc R
H23B H 0.8352 0.1275 0.4385 0.087 Uiso 1 1 calc R
C24 C 0.7263(5) 0.0413(3) 0.4008(4) 0.0883(14) Uani 1 1 d .
H24A H 0.7067 0.0423 0.3396 0.106 Uiso 1 1 calc R
H24B H 0.6252 0.0570 0.4376 0.106 Uiso 1 1 calc R
C25 C 0.8125(6) -0.0721(3) 0.4604(4) 0.1133(18) Uani 1 1 d .
H25A H 0.9106 -0.0897 0.4232 0.170 Uiso 1 1 calc R
H25B H 0.7492 -0.1248 0.4746 0.170 Uiso 1 1 calc R
H25C H 0.8323 -0.0738 0.5212 0.170 Uiso 1 1 calc R
C26 C 0.9535(4) 0.3266(3) 0.2191(3) 0.0602(9) Uani 1 1 d .
H26A H 1.0111 0.3816 0.2099 0.072 Uiso 1 1 calc R
H26B H 1.0197 0.2553 0.2494 0.072 Uiso 1 1 calc R
C27 C 1.0691(4) 0.2889(3) 0.0663(3) 0.0762(12) Uani 1 1 d .
H27A H 1.1612 0.3110 0.0706 0.091 Uiso 1 1 calc R
H27B H 1.0554 0.3172 -0.0030 0.091 Uiso 1 1 calc R
C28 C 0.9280(4) 0.3392(4) 0.1188(3) 0.0790(12) Uani 1 1 d .
H28A H 0.8405 0.3055 0.1265 0.095 Uiso 1 1 calc R
H28B H 0.8993 0.4167 0.0782 0.095 Uiso 1 1 calc R
C29 C 1.0977(6) 0.1650(4) 0.1076(4) 0.1054(16) Uani 1 1 d .
H29A H 1.1010 0.1365 0.1776 0.158 Uiso 1 1 calc R
H29B H 1.1961 0.1374 0.0766 0.158 Uiso 1 1 calc R
H29C H 1.0141 0.1425 0.0948 0.158 Uiso 1 1 calc R
C30 C 0.2404(4) 0.3807(3) 0.4276(3) 0.0592(9) Uani 1 1 d .
C31 C 0.2238(5) 0.3587(3) 0.5359(3) 0.0800(12) Uani 1 1 d .
H31A H 0.3147 0.3722 0.5501 0.120 Uiso 1 1 calc R
H31B H 0.2148 0.2837 0.5746 0.120 Uiso 1 1 calc R
H31C H 0.1313 0.4063 0.5520 0.120 Uiso 1 1 calc R
O2 O 0.1413(3) 0.4557(2) 0.3757(2) 0.0746(8) Uani 1 1 d .
O3 O 0.3530(3) 0.3239(2) 0.3950(2) 0.0810(8) Uani 1 1 d .

loop_
_atom_site_aniso_label
_atom_site_aniso_U_11
_atom_site_aniso_U_22
_atom_site_aniso_U_33
_atom_site_aniso_U_23
_atom_site_aniso_U_13
_atom_site_aniso_U_12
Cl1 0.1050(8) 0.0666(7) 0.0940(9) -0.0436(6) 0.0116(7) 0.0035(6)
Cl2 0.1551(12) 0.0505(6) 0.1115(11) -0.0169(6) 0.0300(9) -0.0326(7)
O1 0.0574(14) 0.0463(13) 0.0548(15) -0.0185(12) -0.0148(12) -0.0069(10)
N1 0.0530(16) 0.0363(14) 0.0607(18) -0.0192(14) -0.0064(14) -0.0075(12)
N2 0.0559(16) 0.0416(15) 0.0523(17) -0.0187(14) -0.0049(14) -0.0079(12)
N3 0.0602(17) 0.0417(15) 0.0550(18) -0.0169(14) -0.0029(14) -0.0054(13)
C1 0.0477(19) 0.0431(18) 0.059(2) -0.0239(17) -0.0131(17) -0.0025(14)
C2 0.057(2) 0.0417(18) 0.060(2) -0.0215(17) -0.0145(18) -0.0023(15)
C3 0.073(2) 0.0405(19) 0.071(3) -0.0220(19) -0.015(2) 0.0019(17)
C4 0.062(2) 0.049(2) 0.068(3) -0.0273(19) -0.009(2) 0.0029(17)
C5 0.0518(19) 0.0370(17) 0.057(2) -0.0169(16) -0.0163(17) -0.0060(14)
C6 0.057(2) 0.0439(19) 0.062(2) -0.0186(17) -0.0160(18) -0.0060(15)
C7 0.072(2) 0.0400(19) 0.078(3) -0.0229(19) -0.011(2) -0.0052(17)
C8 0.080(3) 0.0399(19) 0.069(3) -0.0142(18) -0.011(2) -0.0105(18)
C9 0.064(2) 0.048(2) 0.062(2) -0.0131(18) -0.0075(19) -0.0131(17)
C10 0.0458(18) 0.0447(18) 0.054(2) -0.0194(16) -0.0094(16) -0.0062(14)
C11 0.0403(17) 0.0446(19) 0.058(2) -0.0193(18) -0.0060(16) -0.0123(14)
C12 0.0468(18) 0.0447(18) 0.056(2) -0.0201(17) -0.0113(16) -0.0030(14)
C13 0.056(2) 0.055(2) 0.057(2) -0.0217(18) -0.0065(18) -0.0061(16)
N4 0.0438(15) 0.0594(17) 0.0539(18) -0.0188(14) -0.0094(14) -0.0102(13)
C14 0.0456(19) 0.061(2) 0.062(2) -0.0219(19) -0.0124(17) -0.0071(16)
C15 0.063(2) 0.064(2) 0.066(3) -0.022(2) -0.013(2) -0.0135(18)
C16 0.069(2) 0.067(2) 0.067(3) -0.025(2) -0.013(2) -0.0042(19)
C17 0.100(3) 0.064(3) 0.092(3) -0.031(2) -0.009(3) -0.010(2)
C18 0.055(2) 0.063(2) 0.061(2) -0.0207(19) -0.0156(19) -0.0102(17)
C19 0.068(2) 0.081(3) 0.062(2) -0.031(2) -0.006(2) -0.019(2)
C20 0.078(3) 0.090(3) 0.071(3) -0.037(2) -0.015(2) -0.011(2)
C21 0.089(3) 0.128(4) 0.080(3) -0.055(3) -0.001(3) -0.034(3)
C22 0.053(2) 0.060(2) 0.063(2) -0.0240(19) -0.0063(18) -0.0171(17)
C23 0.066(2) 0.061(2) 0.080(3) -0.016(2) -0.008(2) -0.0151(19)
C24 0.104(3) 0.070(3) 0.098(4) -0.029(3) -0.027(3) -0.022(2)
C25 0.149(5) 0.057(3) 0.119(4) -0.024(3) -0.013(4) -0.018(3)
C26 0.048(2) 0.070(2) 0.060(2) -0.024(2) -0.0051(18) -0.0109(17)
C27 0.069(3) 0.102(3) 0.066(3) -0.039(3) -0.004(2) -0.021(2)
C28 0.064(3) 0.103(3) 0.059(3) -0.025(2) -0.009(2) -0.010(2)
C29 0.135(4) 0.087(3) 0.108(4) -0.045(3) -0.030(4) -0.021(3)
C30 0.057(2) 0.061(2) 0.060(2) -0.025(2) 0.006(2) -0.0210(18)
C31 0.084(3) 0.088(3) 0.065(3) -0.033(2) -0.005(2) -0.014(2)
O2 0.0732(17) 0.0727(17) 0.0667(18) -0.0245(15) -0.0005(15) -0.0077(14)
O3 0.0760(18) 0.0899(19) 0.0639(18) -0.0325(16) -0.0052(15) 0.0058(15)

loop_
_atom_type_symbol
_atom_type_description
_atom_type_scat_dispersion_real
_atom_type_scat_dispersion_imag
_atom_type_scat_source
C C 0.0033 0.0016 'International Tables Vol C Tables 4.2.6.8 and 6.1.1.4'
H H 0.0000 0.0000 'International Tables Vol C Tables 4.2.6.8 and 6.1.1.4'
N N 0.0061 0.0033 'International Tables Vol C Tables 4.2.6.8 and 6.1.1.4'
O O 0.0106 0.0060 'International Tables Vol C Tables 4.2.6.8 and 6.1.1.4'
Cl Cl 0.1484 0.1585 'International Tables Vol C Tables 4.2.6.8 and 6.1.1.4'

loop_
_geom_angle_atom_site_label_1
_geom_angle_atom_site_label_2
_geom_angle_atom_site_label_3
_geom_angle
_geom_angle_site_symmetry_1
_geom_angle_site_symmetry_3
C1 N1 C5 110.2(3) . .
C1 N1 H1 124.9 . .
C5 N1 H1 124.9 . .
C11 N2 C10 125.0(3) . .
C11 N2 H2 117.5 . .
C10 N2 H2 117.5 . .
C11 N3 C12 127.2(3) . 2_667
C11 N3 H3N 116.4 . .
C12 N3 H3N 116.4 2_667 .
N1 C1 C2 109.1(3) . .
N1 C1 C12 129.7(3) . .
C2 C1 C12 121.0(3) . .
C3 C2 C1 120.7(3) . .
C3 C2 C6 133.4(3) . .
C1 C2 C6 105.9(3) . .
C4 C3 C2 117.5(3) . .
C4 C3 H3 121.3 . .
C2 C3 H3 121.3 . .
C3 C4 C13 122.6(3) . .
C3 C4 Cl1 119.6(3) . .
C13 C4 Cl1 117.8(3) . .
N1 C5 C10 129.4(3) . .
N1 C5 C6 107.9(3) . .
C10 C5 C6 122.5(3) . .
C7 C6 C5 119.2(3) . .
C7 C6 C2 134.0(3) . .
C5 C6 C2 106.8(3) . .
C8 C7 C6 118.0(3) . .
C8 C7 H7 121.0 . .
C6 C7 H7 121.0 . .
C7 C8 C9 123.2(3) . .
C7 C8 Cl2 119.8(3) . .
C9 C8 Cl2 117.0(3) . .
C10 C9 C8 120.7(4) . .
C10 C9 H9 119.7 . .
C8 C9 H9 119.7 . .
C9 C10 N2 119.0(3) . .
C9 C10 C5 116.4(3) . .
N2 C10 C5 124.3(3) . .
O1 C11 N2 123.5(3) . .
O1 C11 N3 123.6(3) . .
N2 C11 N3 112.9(3) . .
C13 C12 N3 117.9(3) . 2_667
C13 C12 C1 117.0(3) . .
N3 C12 C1 124.5(3) 2_667 .
C12 C13 C4 121.3(3) . .
C12 C13 H13 119.4 . .
C4 C13 H13 119.4 . .
C18 N4 C14 110.5(3) . .
C18 N4 C26 108.1(2) . .
C14 N4 C26 110.5(3) . .
C18 N4 C22 110.7(3) . .
C14 N4 C22 107.0(2) . .
C26 N4 C22 110.0(3) . .
N4 C14 C15 116.0(3) . .
N4 C14 H14A 108.3 . .
C15 C14 H14A 108.3 . .
N4 C14 H14B 108.3 . .
C15 C14 H14B 108.3 . .
H14A C14 H14B 107.4 . .
C16 C15 C14 110.3(3) . .
C16 C15 H15A 109.6 . .
C14 C15 H15A 109.6 . .
C16 C15 H15B 109.6 . .
C14 C15 H15B 109.6 . .
H15A C15 H15B 108.1 . .
C15 C16 C17 113.0(3) . .
C15 C16 H16A 109.0 . .
C17 C16 H16A 109.0 . .
C15 C16 H16B 109.0 . .
C17 C16 H16B 109.0 . .
H16A C16 H16B 107.8 . .
C16 C17 H17A 109.5 . .
C16 C17 H17B 109.5 . .
H17A C17 H17B 109.5 . .
C16 C17 H17C 109.5 . .
H17A C17 H17C 109.5 . .
H17B C17 H17C 109.5 . .
N4 C18 C19 115.7(3) . .
N4 C18 H18A 108.3 . .
C19 C18 H18A 108.3 . .
N4 C18 H18B 108.3 . .
C19 C18 H18B 108.3 . .
H18A C18 H18B 107.4 . .
C20 C19 C18 112.2(3) . .
C20 C19 H19A 109.2 . .
C18 C19 H19A 109.2 . .
C20 C19 H19B 109.2 . .
C18 C19 H19B 109.2 . .
H19A C19 H19B 107.9 . .
C19 C20 C21 113.0(3) . .
C19 C20 H20A 109.0 . .
C21 C20 H20A 109.0 . .
C19 C20 H20B 109.0 . .
C21 C20 H20B 109.0 . .
H20A C20 H20B 107.8 . .
C20 C21 H21A 109.5 . .
C20 C21 H21B 109.5 . .
H21A C21 H21B 109.5 . .
C20 C21 H21C 109.5 . .
H21A C21 H21C 109.5 . .
H21B C21 H21C 109.5 . .
C23 C22 N4 115.7(3) . .
C23 C22 H22A 108.4 . .
N4 C22 H22A 108.4 . .
C23 C22 H22B 108.4 . .
N4 C22 H22B 108.4 . .
H22A C22 H22B 107.4 . .
C24 C23 C22 112.1(3) . .
C24 C23 H23A 109.2 . .
C22 C23 H23A 109.2 . .
C24 C23 H23B 109.2 . .
C22 C23 H23B 109.2 . .
H23A C23 H23B 107.9 . .
C23 C24 C25 113.2(4) . .
C23 C24 H24A 108.9 . .
C25 C24 H24A 108.9 . .
C23 C24 H24B 108.9 . .
C25 C24 H24B 108.9 . .
H24A C24 H24B 107.8 . .
C24 C25 H25A 109.5 . .
C24 C25 H25B 109.5 . .
H25A C25 H25B 109.5 . .
C24 C25 H25C 109.5 . .
H25A C25 H25C 109.5 . .
H25B C25 H25C 109.5 . .
C28 C26 N4 116.4(3) . .
C28 C26 H26A 108.2 . .
N4 C26 H26A 108.2 . .
C28 C26 H26B 108.2 . .
N4 C26 H26B 108.2 . .
H26A C26 H26B 107.3 . .
C28 C27 C29 113.5(4) . .
C28 C27 H27A 108.9 . .
C29 C27 H27A 108.9 . .
C28 C27 H27B 108.9 . .
C29 C27 H27B 108.9 . .
H27A C27 H27B 107.7 . .
C27 C28 C26 113.6(3) . .
C27 C28 H28A 108.8 . .
C26 C28 H28A 108.8 . .
C27 C28 H28B 108.8 . .
C26 C28 H28B 108.8 . .
H28A C28 H28B 107.7 . .
C27 C29 H29A 109.5 . .
C27 C29 H29B 109.5 . .
H29A C29 H29B 109.5 . .
C27 C29 H29C 109.5 . .
H29A C29 H29C 109.5 . .
H29B C29 H29C 109.5 . .
O3 C30 O2 124.0(4) . .
O3 C30 C31 117.7(4) . .
O2 C30 C31 118.3(4) . .
C30 C31 H31A 109.5 . .
C30 C31 H31B 109.5 . .
H31A C31 H31B 109.5 . .
C30 C31 H31C 109.5 . .
H31A C31 H31C 109.5 . .
H31B C31 H31C 109.5 . .

loop_
_geom_bond_atom_site_label_1
_geom_bond_atom_site_label_2
_geom_bond_distance
_geom_bond_site_symmetry_2
Cl1 C4 1.743(4) .
Cl2 C8 1.743(4) .
O1 C11 1.232(4) .
N1 C1 1.361(4) .
N1 C5 1.374(4) .
N1 H1 0.8600 .
N2 C11 1.366(4) .
N2 C10 1.405(4) .
N2 H2 0.8600 .
N3 C11 1.371(4) .
N3 C12 1.408(4) 2_667
N3 H3N 0.8600 .
C1 C2 1.408(4) .
C1 C12 1.415(5) .
C2 C3 1.394(5) .
C2 C6 1.450(5) .
C3 C4 1.369(5) .
C3 H3 0.9300 .
C4 C13 1.397(4) .
C5 C10 1.406(5) .
C5 C6 1.412(4) .
C6 C7 1.403(4) .
C7 C8 1.354(5) .
C7 H7 0.9300 .
C8 C9 1.405(5) .
C9 C10 1.384(4) .
C9 H9 0.9300 .
C12 C13 1.376(4) .
C12 N3 1.408(4) 2_667
C13 H13 0.9300 .
N4 C18 1.507(4) .
N4 C14 1.518(4) .
N4 C26 1.520(4) .
N4 C22 1.522(4) .
C14 C15 1.522(4) .
C14 H14A 0.9700 .
C14 H14B 0.9700 .
C15 C16 1.515(4) .
C15 H15A 0.9700 .
C15 H15B 0.9700 .
C16 C17 1.531(5) .
C16 H16A 0.9700 .
C16 H16B 0.9700 .
C17 H17A 0.9600 .
C17 H17B 0.9600 .
C17 H17C 0.9600 .
C18 C19 1.513(5) .
C18 H18A 0.9700 .
C18 H18B 0.9700 .
C19 C20 1.496(5) .
C19 H19A 0.9700 .
C19 H19B 0.9700 .
C20 C21 1.503(5) .
C20 H20A 0.9700 .
C20 H20B 0.9700 .
C21 H21A 0.9600 .
C21 H21B 0.9600 .
C21 H21C 0.9600 .
C22 C23 1.517(4) .
C22 H22A 0.9700 .
C22 H22B 0.9700 .
C23 C24 1.485(5) .
C23 H23A 0.9700 .
C23 H23B 0.9700 .
C24 C25 1.513(6) .
C24 H24A 0.9700 .
C24 H24B 0.9700 .
C25 H25A 0.9600 .
C25 H25B 0.9600 .
C25 H25C 0.9600 .
C26 C28 1.507(5) .
C26 H26A 0.9700 .
C26 H26B 0.9700 .
C27 C28 1.498(5) .
C27 C29 1.512(5) .
C27 H27A 0.9700 .
C27 H27B 0.9700 .
C28 H28A 0.9700 .
C28 H28B 0.9700 .
C29 H29A 0.9600 .
C29 H29B 0.9600 .
C29 H29C 0.9600 .
C30 O3 1.243(4) .
C30 O2 1.255(4) .
C30 C31 1.508(5) .
C31 H31A 0.9600 .
C31 H31B 0.9600 .
C31 H31C 0.9600 .

loop_
_geom_torsion_atom_site_label_1
_geom_torsion_atom_site_label_2
_geom_torsion_atom_site_label_3
_geom_torsion_atom_site_label_4
_geom_torsion
_geom_torsion_site_symmetry_1
_geom_torsion_site_symmetry_4
C5 N1 C1 C2 0.3(4) . .
C5 N1 C1 C12 -175.3(3) . .
N1 C1 C2 C3 -178.7(3) . .
C12 C1 C2 C3 -2.6(5) . .
N1 C1 C2 C6 -0.3(4) . .
C12 C1 C2 C6 175.8(3) . .
C1 C2 C3 C4 0.1(5) . .
C6 C2 C3 C4 -177.7(4) . .
C2 C3 C4 C13 1.5(6) . .
C2 C3 C4 Cl1 179.9(3) . .
C1 N1 C5 C10 -176.5(3) . .
C1 N1 C5 C6 -0.2(4) . .
N1 C5 C6 C7 -178.6(3) . .
C10 C5 C6 C7 -1.9(5) . .
N1 C5 C6 C2 0.0(4) . .
C10 C5 C6 C2 176.7(3) . .
C3 C2 C6 C7 -3.4(7) . .
C1 C2 C6 C7 178.5(4) . .
C3 C2 C6 C5 178.3(4) . .
C1 C2 C6 C5 0.2(4) . .
C5 C6 C7 C8 1.2(5) . .
C2 C6 C7 C8 -176.9(4) . .
C6 C7 C8 C9 0.2(6) . .
C6 C7 C8 Cl2 180.0(3) . .
C7 C8 C9 C10 -1.0(6) . .
Cl2 C8 C9 C10 179.2(3) . .
C8 C9 C10 N2 174.5(3) . .
C8 C9 C10 C5 0.3(5) . .
C11 N2 C10 C9 143.2(3) . .
C11 N2 C10 C5 -43.0(5) . .
N1 C5 C10 C9 177.0(3) . .
C6 C5 C10 C9 1.1(5) . .
N1 C5 C10 N2 3.2(5) . .
C6 C5 C10 N2 -172.8(3) . .
C10 N2 C11 O1 -0.2(5) . .
C10 N2 C11 N3 -179.4(3) . .
C12 N3 C11 O1 16.5(5) 2_667 .
C12 N3 C11 N2 -164.3(3) 2_667 .
N1 C1 C12 C13 178.5(3) . .
C2 C1 C12 C13 3.4(5) . .
N1 C1 C12 N3 7.2(5) . 2_667
C2 C1 C12 N3 -168.0(3) . 2_667
N3 C12 C13 C4 170.2(3) 2_667 .
C1 C12 C13 C4 -1.8(5) . .
C3 C4 C13 C12 -0.6(6) . .
Cl1 C4 C13 C12 -179.1(3) . .
C18 N4 C14 C15 53.4(4) . .
C26 N4 C14 C15 -66.3(4) . .
C22 N4 C14 C15 174.0(3) . .
N4 C14 C15 C16 171.0(3) . .
C14 C15 C16 C17 167.8(3) . .
C14 N4 C18 C19 58.8(4) . .
C26 N4 C18 C19 179.9(3) . .
C22 N4 C18 C19 -59.5(4) . .
N4 C18 C19 C20 172.7(3) . .
C18 C19 C20 C21 175.5(4) . .
C18 N4 C22 C23 -53.6(4) . .
C14 N4 C22 C23 -174.0(3) . .
C26 N4 C22 C23 65.8(4) . .
N4 C22 C23 C24 -179.6(3) . .
C22 C23 C24 C25 -179.1(4) . .
C18 N4 C26 C28 -173.2(3) . .
C14 N4 C26 C28 -52.1(4) . .
C22 N4 C26 C28 65.9(4) . .
C29 C27 C28 C26 74.5(5) . .
N4 C26 C28 C27 -158.5(3) . .
